data_1503013
loop_
_publ_author_name
'Kissel, Patrick'
'van Heijst, Jeroen'
'Enning, Raoul'
'Stemmer, Andreas'
'Schl\"uter, A Dieter'
'Sakamoto, Junji'

_publ_section_title
;
 Macrocyclic amphiphiles with 1,8-anthrylene fluorophores: synthesis and
 attempts toward two-dimensional organization.
;
_journal_issue 12
_journal_name_full 'Organic letters'
_journal_page_first 2778
_journal_page_last 2781
_journal_paper_doi 10.1021/ol100877g
_journal_volume 12
_journal_year 2010
_chemical_compound_source 'LOC ETH Zurich'
_chemical_formula_moiety 'C86 H68 O6'
_chemical_formula_sum 'C86 H68 O6'
_chemical_formula_weight 1197.484
_chemical_properties_physical 'photo-sensitive, air-sensitive'
_space_group_IT_number 2
_symmetry_cell_setting triclinic
_symmetry_Int_Tables_number 2
_symmetry_space_group_name_Hall '-P 1'
_symmetry_space_group_name_H-M 'P -1'
_atom_sites_solution_primary direct
_atom_sites_solution_secondary difmap
_audit_creation_method maXus
_cell_angle_alpha 82.9872(14)
_cell_angle_beta 89.1283(12)
_cell_angle_gamma 83.934(2)
_cell_formula_units_Z 2
_cell_length_a 11.4008(4)
_cell_length_b 13.3756(5)
_cell_length_c 21.1753(8)
_cell_measurement_reflns_used 73992
_cell_measurement_temperature 173
_cell_measurement_theta_max 25.350
_cell_measurement_theta_min 2.425
_cell_volume 3187.0(2)
_computing_cell_refinement 'HKL Scalepack (Otwinowski & Minor 1997)'
_computing_data_collection KappaCCD
_computing_data_reduction 'Denzo and Scalepak (Otwinowski & Minor, 1997)'
_computing_structure_refinement 'SHELXL-97 (Sheldrick, 1997)'
_computing_structure_solution 'SHELXS-97 (Sheldrick, 1997)'
_diffrn_ambient_temperature 173
_diffrn_measured_fraction_theta_full 0.946
_diffrn_measured_fraction_theta_max 0.946
_diffrn_measurement_device KappaCCD
_diffrn_measurement_method CCD
_diffrn_orient_matrix_type X=UH
_diffrn_orient_matrix_UB_11 0.08422
_diffrn_orient_matrix_UB_12 0.01220
_diffrn_orient_matrix_UB_13 -0.02322
_diffrn_orient_matrix_UB_21 -0.02529
_diffrn_orient_matrix_UB_22 0.06613
_diffrn_orient_matrix_UB_23 -0.02690
_diffrn_orient_matrix_UB_31 0.00984
_diffrn_orient_matrix_UB_32 0.01508
_diffrn_orient_matrix_UB_33 0.04404
_diffrn_radiation_type ' MoK\a'
_diffrn_radiation_wavelength_id all
_diffrn_reflns_av_R_equivalents 0.079
_diffrn_reflns_limit_h_max 13
_diffrn_reflns_limit_h_min -13
_diffrn_reflns_limit_k_max 16
_diffrn_reflns_limit_k_min -15
_diffrn_reflns_limit_l_max 25
_diffrn_reflns_limit_l_min -25
_diffrn_reflns_number 18832
_diffrn_reflns_theta_full 25.34
_diffrn_reflns_theta_max 25.34
_diffrn_reflns_theta_min 3.95
_diffrn_source 'fine-focus sealed tube'
_exptl_absorpt_coefficient_mu 0.077
_exptl_absorpt_correction_type none
_exptl_crystal_colour 'pale yellow'
_exptl_crystal_density_diffrn 1.248
_exptl_crystal_density_method 'not measured'
_exptl_crystal_description plate
_exptl_crystal_F_000 1264.0
_exptl_crystal_recrystallization_method 'Slow diffusion of Water into a 1,4-Dioxane solution of the compound'
_exptl_crystal_size_max .28
_exptl_crystal_size_mid .12
_exptl_crystal_size_min .03
_refine_diff_density_max 0.739
_refine_diff_density_min -0.454
_refine_diff_density_rms 0.049
_refine_ls_extinction_method none
_refine_ls_goodness_of_fit_ref 1.168
_refine_ls_hydrogen_treatment constr
_refine_ls_matrix_type full
_refine_ls_number_parameters 829
_refine_ls_number_reflns 11030
_refine_ls_number_restraints 0
_refine_ls_restrained_S_all 1.168
_refine_ls_R_factor_all 0.1347
_refine_ls_R_factor_gt 0.0796
_refine_ls_shift/su_max 0.025
_refine_ls_shift/su_mean 0.001
_refine_ls_structure_factor_coef Fsqd
_refine_ls_weighting_details 'calc w=1/[\s^2^(Fo^2^)+ (0.1000P)^2^+0.0000P] where P=(Fo^2^+2Fc^2^)/3'
_refine_ls_weighting_scheme calc
_refine_ls_wR_factor_gt 0.1884
_refine_ls_wR_factor_ref 0.2217
_reflns_number_gt 6767
_reflns_number_total 11030
_reflns_threshold_expression >2sigma(I)
_cod_data_source_file ol100877g_si_002.cif
_cod_data_source_block publication_text
_cod_database_code 1503013

loop_
_symmetry_equiv_pos_as_xyz
+X,+Y,+Z
-X,-Y,-Z

loop_
_atom_site_label
_atom_site_type_symbol
_atom_site_fract_x
_atom_site_fract_y
_atom_site_fract_z
_atom_site_U_iso_or_equiv
_atom_site_adp_type
_atom_site_occupancy
_atom_site_symmetry_multiplicity
_atom_site_calc_flag
_atom_site_refinement_flags
C1 C 1.7058(4) -0.3115(3) -0.1116(2) 0.0590(11) Uani 1 1 d .
C2 C 1.7530(4) -0.2464(4) -0.0780(2) 0.0624(12) Uani 1 1 d .
C3 C 1.6991(3) -0.1463(3) -0.07642(18) 0.0540(10) Uani 1 1 d .
C4 C 1.5983(3) -0.1125(3) -0.11061(16) 0.0444(9) Uani 1 1 d .
C5 C 1.5486(3) -0.1789(3) -0.14937(16) 0.0414(8) Uani 1 1 d .
C6 C 1.6008(3) -0.2812(3) -0.14663(17) 0.0480(9) Uani 1 1 d .
C7 C 1.5468(4) -0.3479(3) -0.17977(19) 0.0566(11) Uani 1 1 d .
C8 C 1.4433(3) -0.3192(3) -0.21449(18) 0.0494(9) Uani 1 1 d .
C9 C 1.3948(3) -0.2149(3) -0.21970(16) 0.0421(8) Uani 1 1 d .
C10 C 1.4492(3) -0.1476(3) -0.18747(16) 0.0406(8) Uani 1 1 d .
C11 C 1.2892(3) -0.1859(3) -0.25658(17) 0.0430(8) Uani 1 1 d .
C12 C 1.2363(4) -0.2563(3) -0.28392(19) 0.0545(10) Uani 1 1 d .
C13 C 1.2849(4) -0.3581(3) -0.2781(2) 0.0634(11) Uani 1 1 d .
C14 C 1.3849(4) -0.3891(3) -0.2454(2) 0.0592(11) Uani 1 1 d .
C15 C 1.5382(3) -0.0140(3) -0.10652(18) 0.0456(9) Uani 1 1 d .
C16 C 1.4810(3) 0.0654(3) -0.10197(17) 0.0428(8) Uani 1 1 d .
C17 C 1.4156(3) 0.1618(3) -0.09666(16) 0.0405(8) Uani 1 1 d .
C18 C 1.4741(3) 0.2447(3) -0.08529(18) 0.0473(9) Uani 1 1 d .
C19 C 1.4120(3) 0.3374(3) -0.07966(18) 0.0484(9) Uani 1 1 d .
C20 C 1.4734(4) 0.4261(4) -0.0650(3) 0.0750(14) Uani 1 1 d .
C21 C 1.2890(3) 0.3471(3) -0.08502(17) 0.0430(8) Uani 1 1 d .
C22 C 1.2282(3) 0.2658(3) -0.09574(15) 0.0364(8) Uani 1 1 d .
C23 C 1.2922(3) 0.1738(3) -0.10180(16) 0.0378(8) Uani 1 1 d .
C24 C 1.0970(3) 0.2793(2) -0.09921(15) 0.0357(7) Uani 1 1 d .
C25 C 1.0348(3) 0.2223(2) -0.13580(15) 0.0345(7) Uani 1 1 d .
C26 C 0.9115(3) 0.2350(2) -0.13916(15) 0.0343(7) Uani 1 1 d .
C27 C 0.8509(3) 0.3077(2) -0.10474(16) 0.0368(8) Uani 1 1 d .
C28 C 0.9104(3) 0.3649(2) -0.06808(15) 0.0363(8) Uani 1 1 d .
C29 C 1.0329(3) 0.3500(2) -0.06527(16) 0.0367(8) Uani 1 1 d .
C30 C 0.8455(3) 0.4438(3) -0.03113(18) 0.0457(9) Uani 1 1 d .
C32 C 0.8457(3) 0.1718(2) -0.17599(15) 0.0328(7) Uani 1 1 d .
C33 C 0.7353(3) 0.2088(3) -0.20193(15) 0.0366(8) Uani 1 1 d .
C34 C 0.6678(3) 0.1496(3) -0.23330(15) 0.0364(8) Uani 1 1 d .
C35 C 0.7127(3) 0.0510(3) -0.23969(16) 0.0384(8) Uani 1 1 d .
C36 C 0.8238(3) 0.0121(2) -0.21550(15) 0.0340(7) Uani 1 1 d .
C37 C 0.8893(3) 0.0730(2) -0.18422(15) 0.0331(7) Uani 1 1 d .
C38 C 0.5479(3) 0.1915(3) -0.25877(18) 0.0479(9) Uani 1 1 d .
C39 C 0.8669(3) -0.0913(3) -0.22078(16) 0.0394(8) Uani 1 1 d .
C40 C 0.8952(3) -0.1793(3) -0.22396(16) 0.0402(8) Uani 1 1 d .
C41 C 0.9214(3) -0.2874(3) -0.22400(16) 0.0399(8) Uani 1 1 d .
C42 C 1.0145(3) -0.3397(3) -0.19039(18) 0.0499(9) Uani 1 1 d .
C43 C 1.0347(4) -0.4468(3) -0.18751(19) 0.0531(10) Uani 1 1 d .
C44 C 0.9626(4) -0.4985(3) -0.21790(18) 0.0512(10) Uani 1 1 d .
C45 C 0.8659(3) -0.4485(2) -0.25488(16) 0.0425(8) Uani 1 1 d .
C46 C 0.8444(3) -0.3398(2) -0.25877(16) 0.0388(8) Uani 1 1 d .
C47 C 0.7511(3) -0.2897(2) -0.29562(16) 0.0395(8) Uani 1 1 d .
C48 C 0.6772(3) -0.3414(3) -0.32874(16) 0.0394(8) Uani 1 1 d .
C49 C 0.6945(3) -0.4499(3) -0.32314(17) 0.0457(9) Uani 1 1 d .
C50 C 0.7889(3) -0.4999(3) -0.28658(18) 0.0480(9) Uani 1 1 d .
C51 C 0.6142(4) -0.5022(3) -0.3541(2) 0.0582(11) Uani 1 1 d .
C52 C 0.5234(4) -0.4510(3) -0.3890(2) 0.0657(12) Uani 1 1 d .
C53 C 0.5069(4) -0.3446(3) -0.3971(2) 0.0563(10) Uani 1 1 d .
C54 C 0.5825(3) -0.2900(3) -0.36813(17) 0.0429(8) Uani 1 1 d .
C55 C 0.5667(3) -0.1806(3) -0.37898(17) 0.0435(8) Uani 1 1 d .
C56 C 0.5568(3) -0.0903(3) -0.38976(17) 0.0446(9) Uani 1 1 d .
C57 C 0.5387(3) 0.0182(3) -0.40438(16) 0.0385(8) Uani 1 1 d .
C58 C 0.4262(3) 0.0655(3) -0.41887(17) 0.0439(9) Uani 1 1 d .
C59 C 0.4057(3) 0.1695(3) -0.43352(16) 0.0407(8) Uani 1 1 d .
C60 C 0.5015(3) 0.2263(3) -0.43296(16) 0.0379(8) Uani 1 1 d .
C61 C 0.6157(3) 0.1816(2) -0.41906(15) 0.0347(7) Uani 1 1 d .
C62 C 0.6334(3) 0.0763(3) -0.40523(16) 0.0369(8) Uani 1 1 d .
C63 C 0.2844(3) 0.2208(3) -0.4507(2) 0.0553(10) Uani 1 1 d .
C64 C 0.7155(3) 0.2448(2) -0.42008(15) 0.0345(7) Uani 1 1 d .
C65 C 0.8132(3) 0.2171(2) -0.38017(15) 0.0347(7) Uani 1 1 d .
C66 C 0.9091(3) 0.2746(2) -0.38224(15) 0.0336(7) Uani 1 1 d .
C67 C 0.9038(3) 0.3630(3) -0.42539(16) 0.0398(8) Uani 1 1 d .
C68 C 0.8075(3) 0.3928(3) -0.46518(17) 0.0433(8) Uani 1 1 d .
C69 C 0.7150(3) 0.3341(3) -0.46190(16) 0.0402(8) Uani 1 1 d .
C70 C 0.8064(4) 0.4854(3) -0.5140(2) 0.0615(11) Uani 1 1 d .
C72 C 1.0147(3) 0.2418(2) -0.34213(15) 0.0343(7) Uani 1 1 d .
C73 C 1.0835(3) 0.3137(3) -0.32258(16) 0.0379(8) Uani 1 1 d .
C74 C 1.1871(3) 0.2859(3) -0.28848(17) 0.0388(8) Uani 1 1 d .
C75 C 1.2602(3) 0.3653(3) -0.2697(2) 0.0528(10) Uani 1 1 d .
C76 C 1.2225(3) 0.1838(3) -0.27235(16) 0.0391(8) Uani 1 1 d .
C77 C 1.1561(3) 0.1103(2) -0.29033(15) 0.0355(7) Uani 1 1 d .
C78 C 1.0521(3) 0.1399(2) -0.32463(15) 0.0345(7) Uani 1 1 d .
C79 C 1.1982(3) 0.0050(3) -0.27525(16) 0.0389(8) Uani 1 1 d .
C80 C 1.2403(3) -0.0811(3) -0.26511(17) 0.0424(8) Uani 1 1 d .
C81 C 1.0432(4) 0.2456(4) 0.4286(2) 0.0739(13) Uani 1 1 d .
C82 C 1.1011(4) 0.1506(4) 0.4057(2) 0.0763(14) Uani 1 1 d .
C83 C 0.9297(4) 0.0740(4) 0.4241(2) 0.0670(12) Uani 1 1 d .
C84 C 0.8714(4) 0.1672(4) 0.4479(2) 0.0685(12) Uani 1 1 d .
C89 C 0.9144(5) 0.1534(4) 0.0805(3) 0.0916(17) Uani 1 1 d .
C90 C 0.9423(7) 0.0818(6) 0.0393(4) 0.131(3) Uani 1 1 d .
C91 C 0.7431(5) 0.1024(5) 0.0146(3) 0.099(2) Uani 1 1 d .
C92 C 0.7198(5) 0.1861(7) 0.0515(3) 0.129(3) Uani 1 1 d .
O31 O 0.8679(2) 0.4264(2) 0.03497(12) 0.0594(8) Uani 1 1 d .
O71 O 0.8259(6) 0.4622(3) -0.57486(18) 0.161(2) Uani 1 1 d .
O85 O 0.9190(3) 0.2555(2) 0.41756(14) 0.0669(8) Uani 1 1 d .
O86 O 1.0531(3) 0.0625(3) 0.43547(15) 0.0753(9) Uani 1 1 d .
O87 O 0.8223(3) 0.2280(2) 0.06726(15) 0.0775(9) Uani 1 1 d .
O88 O 0.8425(5) 0.0299(4) 0.0315(3) 0.1321(17) Uani 1 1 d .
H1 H 1.7435 -0.3793 -0.1111 0.071 Uiso 1 1 d R
H2 H 1.8251 -0.2687 -0.0552 0.075 Uiso 1 1 d R
H3 H 1.7329 -0.1012 -0.0516 0.065 Uiso 1 1 d R
H7 H 1.5836 -0.4161 -0.1783 0.068 Uiso 1 1 d R
H10 H 1.4179 -0.0776 -0.1915 0.049 Uiso 1 1 d R
H12 H 1.1653 -0.2356 -0.3079 0.065 Uiso 1 1 d R
H13 H 1.2460 -0.4069 -0.2973 0.076 Uiso 1 1 d R
H14 H 1.4179 -0.4585 -0.2426 0.071 Uiso 1 1 d R
H18 H 1.5584 0.2371 -0.0815 0.057 Uiso 1 1 d R
H20A H 1.5569 0.4067 -0.0631 0.090 Uiso 1 1 d R
H20B H 1.4463 0.4462 -0.0249 0.090 Uiso 1 1 d R
H20C H 1.4567 0.4817 -0.0979 0.090 Uiso 1 1 d R
H21 H 1.2462 0.4119 -0.0810 0.052 Uiso 1 1 d R
H23 H 1.2514 0.1172 -0.1094 0.045 Uiso 1 1 d R
H25 H 1.0784 0.1735 -0.1592 0.041 Uiso 1 1 d R
H27 H 0.7664 0.3188 -0.1068 0.044 Uiso 1 1 d R
H29 H 1.0743 0.3890 -0.0395 0.044 Uiso 1 1 d R
H30A H 0.8701 0.5089 -0.0463 0.055 Uiso 1 1 d R
H30B H 0.7623 0.4447 -0.0380 0.055 Uiso 1 1 d R
H33 H 0.7045 0.2775 -0.1984 0.044 Uiso 1 1 d R
H35 H 0.6672 0.0092 -0.2613 0.046 Uiso 1 1 d R
H37 H 0.9660 0.0464 -0.1680 0.040 Uiso 1 1 d R
H38A H 0.5137 0.1409 -0.2788 0.057 Uiso 1 1 d R
H38B H 0.5549 0.2499 -0.2893 0.057 Uiso 1 1 d R
H38C H 0.4984 0.2106 -0.2242 0.057 Uiso 1 1 d R
H42 H 1.0663 -0.3032 -0.1688 0.060 Uiso 1 1 d R
H43 H 1.1007 -0.4827 -0.1640 0.064 Uiso 1 1 d R
H44 H 0.9768 -0.5710 -0.2139 0.061 Uiso 1 1 d R
H47 H 0.7378 -0.2173 -0.2977 0.047 Uiso 1 1 d R
H50 H 0.8005 -0.5724 -0.2834 0.058 Uiso 1 1 d R
H51 H 0.6256 -0.5748 -0.3507 0.070 Uiso 1 1 d R
H52 H 0.4698 -0.4893 -0.4080 0.079 Uiso 1 1 d R
H53 H 0.4424 -0.3095 -0.4222 0.068 Uiso 1 1 d R
H58 H 0.3615 0.0249 -0.4184 0.053 Uiso 1 1 d R
H60 H 0.4868 0.2986 -0.4420 0.046 Uiso 1 1 d R
H62 H 0.7113 0.0435 -0.3963 0.044 Uiso 1 1 d R
H63A H 0.2295 0.1709 -0.4491 0.066 Uiso 1 1 d R
H63B H 0.2853 0.2568 -0.4928 0.066 Uiso 1 1 d R
H63C H 0.2609 0.2676 -0.4208 0.066 Uiso 1 1 d R
H65 H 0.8144 0.1562 -0.3509 0.042 Uiso 1 1 d R
H67 H 0.9680 0.4043 -0.4273 0.048 Uiso 1 1 d R
H69 H 0.6485 0.3550 -0.4894 0.048 Uiso 1 1 d R
H70A H 0.7311 0.5247 -0.5129 0.074 Uiso 1 1 d R
H70B H 0.8671 0.5252 -0.5036 0.074 Uiso 1 1 d R
H73 H 1.0584 0.3845 -0.3329 0.045 Uiso 1 1 d R
H75A H 1.3280 0.3323 -0.2464 0.063 Uiso 1 1 d R
H75B H 1.2144 0.4087 -0.2436 0.063 Uiso 1 1 d R
H75C H 1.2854 0.4049 -0.3074 0.063 Uiso 1 1 d R
H76 H 1.2931 0.1636 -0.2479 0.047 Uiso 1 1 d R
H78 H 1.0050 0.0894 -0.3359 0.041 Uiso 1 1 d R
H81A H 1.0756 0.3034 0.4065 0.089 Uiso 1 1 d R
H81B H 1.0578 0.2425 0.4734 0.089 Uiso 1 1 d R
H82A H 1.1841 0.1449 0.4142 0.092 Uiso 1 1 d R
H82B H 1.0887 0.1560 0.3606 0.092 Uiso 1 1 d R
H83A H 0.9160 0.0785 0.3792 0.080 Uiso 1 1 d R
H83B H 0.8972 0.0155 0.4453 0.080 Uiso 1 1 d R
H84A H 0.8844 0.1623 0.4929 0.082 Uiso 1 1 d R
H84B H 0.7882 0.1732 0.4397 0.082 Uiso 1 1 d R
H89A H 0.9848 0.1848 0.0861 0.110 Uiso 1 1 d R
H89B H 0.8963 0.1128 0.1192 0.110 Uiso 1 1 d R
H90A H 1.0069 0.0334 0.0545 0.157 Uiso 1 1 d R
H90B H 0.9629 0.1166 -0.0011 0.157 Uiso 1 1 d R
H91A H 0.7543 0.1336 -0.0280 0.119 Uiso 1 1 d R
H91B H 0.6726 0.0688 0.0166 0.119 Uiso 1 1 d R
H92A H 0.6801 0.1618 0.0897 0.154 Uiso 1 1 d R
H92B H 0.6687 0.2379 0.0271 0.154 Uiso 1 1 d R
H31 H 0.8449 0.3521 0.0499 0.071 Uiso 1 1 d R
H71 H 0.8259 0.3788 -0.5755 0.193 Uiso 1 1 d R

loop_
_atom_site_aniso_label
_atom_site_aniso_U_11
_atom_site_aniso_U_22
_atom_site_aniso_U_33
_atom_site_aniso_U_23
_atom_site_aniso_U_13
_atom_site_aniso_U_12
C1 0.052(2) 0.054(3) 0.062(3) 0.012(2) -0.001(2) 0.016(2)
C2 0.046(2) 0.076(3) 0.053(3) 0.018(2) -0.0066(19) 0.018(2)
C3 0.041(2) 0.073(3) 0.044(2) 0.0004(19) -0.0058(17) 0.005(2)
C4 0.0345(18) 0.055(2) 0.039(2) 0.0028(16) 0.0024(15) 0.0067(17)
C5 0.0377(18) 0.042(2) 0.040(2) 0.0071(15) 0.0019(15) 0.0032(16)
C6 0.044(2) 0.048(2) 0.045(2) 0.0078(17) 0.0012(17) 0.0109(18)
C7 0.066(3) 0.040(2) 0.056(2) 0.0051(18) 0.007(2) 0.016(2)
C8 0.058(2) 0.034(2) 0.052(2) 0.0015(16) 0.0069(19) 0.0040(18)
C9 0.049(2) 0.0334(19) 0.041(2) 0.0034(15) -0.0003(16) 0.0042(16)
C10 0.0398(19) 0.037(2) 0.042(2) 0.0020(15) -0.0004(15) 0.0031(15)
C11 0.053(2) 0.0314(19) 0.043(2) 0.0006(15) -0.0047(16) -0.0033(16)
C12 0.063(3) 0.046(2) 0.054(2) -0.0004(18) -0.0081(19) -0.011(2)
C13 0.087(3) 0.038(2) 0.068(3) -0.0067(19) -0.008(2) -0.015(2)
C14 0.083(3) 0.027(2) 0.066(3) -0.0026(18) 0.004(2) -0.003(2)
C15 0.0303(17) 0.059(3) 0.049(2) -0.0100(18) -0.0022(15) -0.0038(18)
C16 0.0322(18) 0.057(2) 0.041(2) -0.0084(17) -0.0033(15) -0.0070(17)
C17 0.0355(18) 0.047(2) 0.040(2) -0.0087(15) -0.0051(15) -0.0027(16)
C18 0.0322(18) 0.063(3) 0.050(2) -0.0163(18) -0.0059(16) -0.0077(17)
C19 0.040(2) 0.054(2) 0.056(2) -0.0170(18) -0.0057(17) -0.0143(18)
C20 0.053(3) 0.063(3) 0.117(4) -0.028(3) -0.011(3) -0.022(2)
C21 0.044(2) 0.042(2) 0.046(2) -0.0135(16) -0.0060(16) -0.0079(16)
C22 0.0352(18) 0.041(2) 0.0335(18) -0.0080(14) -0.0020(14) -0.0043(15)
C23 0.0347(18) 0.040(2) 0.0408(19) -0.0111(15) -0.0045(14) -0.0064(15)
C24 0.0388(18) 0.0324(18) 0.0358(18) -0.0035(14) -0.0044(14) -0.0035(14)
C25 0.0352(17) 0.0287(17) 0.0403(19) -0.0068(14) 0.0007(14) -0.0047(14)
C26 0.0363(17) 0.0300(18) 0.0369(18) -0.0038(13) -0.0030(14) -0.0046(14)
C27 0.0331(17) 0.0332(18) 0.0429(19) -0.0021(14) -0.0031(14) 0.0000(14)
C28 0.0400(18) 0.0292(18) 0.0398(19) -0.0047(14) -0.0066(15) -0.0028(14)
C29 0.0418(19) 0.0271(17) 0.0423(19) -0.0071(14) -0.0096(15) -0.0041(14)
C30 0.043(2) 0.038(2) 0.057(2) -0.0138(17) -0.0089(17) 0.0036(16)
C32 0.0307(16) 0.0351(18) 0.0330(17) -0.0045(13) -0.0028(13) -0.0046(14)
C33 0.0360(18) 0.0356(19) 0.0378(19) -0.0063(14) 0.0013(14) -0.0007(15)
C34 0.0288(16) 0.047(2) 0.0339(18) -0.0049(15) -0.0042(14) -0.0065(15)
C35 0.0376(18) 0.043(2) 0.0371(19) -0.0085(15) -0.0041(15) -0.0106(15)
C36 0.0394(18) 0.0329(18) 0.0308(17) -0.0031(13) 0.0009(14) -0.0093(14)
C37 0.0308(16) 0.0313(18) 0.0373(18) -0.0044(13) -0.0047(13) -0.0029(13)
C38 0.0375(19) 0.060(2) 0.047(2) -0.0126(18) -0.0081(16) -0.0002(17)
C39 0.0398(19) 0.039(2) 0.0401(19) -0.0058(15) -0.0061(15) -0.0061(16)
C40 0.0399(19) 0.042(2) 0.0396(19) -0.0063(15) -0.0048(15) -0.0065(16)
C41 0.045(2) 0.0341(19) 0.0396(19) -0.0033(14) -0.0013(15) -0.0026(16)
C42 0.057(2) 0.044(2) 0.048(2) -0.0073(17) -0.0064(18) -0.0008(18)
C43 0.054(2) 0.050(2) 0.051(2) -0.0013(18) -0.0095(18) 0.0083(19)
C44 0.069(3) 0.032(2) 0.048(2) 0.0027(16) -0.0005(19) 0.0066(18)
C45 0.057(2) 0.0284(18) 0.041(2) -0.0015(14) 0.0035(17) -0.0006(16)
C46 0.046(2) 0.0315(19) 0.0391(19) -0.0051(14) 0.0024(15) -0.0025(15)
C47 0.050(2) 0.0257(18) 0.044(2) -0.0061(14) 0.0014(16) -0.0059(15)
C48 0.048(2) 0.0322(19) 0.0399(19) -0.0079(14) 0.0024(16) -0.0077(15)
C49 0.059(2) 0.032(2) 0.048(2) -0.0097(16) 0.0020(18) -0.0098(17)
C50 0.070(3) 0.0244(18) 0.050(2) -0.0066(15) 0.0056(19) -0.0052(17)
C51 0.083(3) 0.035(2) 0.062(3) -0.0146(18) 0.000(2) -0.020(2)
C52 0.086(3) 0.049(3) 0.069(3) -0.014(2) -0.013(2) -0.028(2)
C53 0.072(3) 0.044(2) 0.057(2) -0.0089(18) -0.015(2) -0.016(2)
C54 0.051(2) 0.034(2) 0.046(2) -0.0064(15) -0.0025(17) -0.0123(16)
C55 0.043(2) 0.042(2) 0.046(2) -0.0035(16) -0.0074(16) -0.0098(16)
C56 0.042(2) 0.047(2) 0.045(2) -0.0063(17) -0.0078(16) -0.0067(17)
C57 0.0406(19) 0.0341(19) 0.0408(19) -0.0043(14) -0.0053(15) -0.0039(15)
C58 0.0385(19) 0.046(2) 0.048(2) -0.0013(16) -0.0046(16) -0.0109(16)
C59 0.0341(18) 0.045(2) 0.041(2) 0.0003(15) -0.0036(15) 0.0003(15)
C60 0.0364(18) 0.0344(19) 0.0414(19) -0.0003(14) -0.0039(15) -0.0002(15)
C61 0.0348(17) 0.0336(18) 0.0349(18) -0.0009(13) -0.0018(14) -0.0026(14)
C62 0.0347(17) 0.0351(19) 0.0408(19) -0.0052(14) -0.0074(14) -0.0017(14)
C63 0.039(2) 0.061(3) 0.063(3) 0.006(2) -0.0045(18) -0.0031(18)
C64 0.0341(17) 0.0294(18) 0.0400(19) -0.0051(14) -0.0011(14) -0.0014(14)
C65 0.0338(17) 0.0326(18) 0.0363(18) -0.0021(14) 0.0016(14) -0.0002(14)
C66 0.0324(17) 0.0291(17) 0.0396(18) -0.0053(14) 0.0007(14) -0.0030(14)
C67 0.0344(18) 0.0346(19) 0.050(2) 0.0009(15) -0.0021(15) -0.0072(15)
C68 0.0410(19) 0.0340(19) 0.052(2) 0.0045(15) -0.0052(16) -0.0028(16)
C69 0.0394(19) 0.0355(19) 0.044(2) -0.0002(15) -0.0054(15) -0.0008(15)
C70 0.054(2) 0.049(2) 0.076(3) 0.019(2) -0.013(2) -0.008(2)
C72 0.0319(16) 0.0358(19) 0.0350(18) -0.0043(14) 0.0021(14) -0.0033(14)
C73 0.0352(18) 0.0314(18) 0.047(2) -0.0049(14) 0.0002(15) -0.0013(14)
C74 0.0349(18) 0.0359(19) 0.047(2) -0.0091(15) 0.0003(15) -0.0059(15)
C75 0.045(2) 0.042(2) 0.074(3) -0.0105(19) -0.0107(19) -0.0115(17)
C76 0.0328(17) 0.042(2) 0.042(2) -0.0058(15) -0.0058(15) -0.0025(15)
C77 0.0318(17) 0.0354(19) 0.0384(18) -0.0013(14) -0.0029(14) -0.0030(14)
C78 0.0334(17) 0.0332(18) 0.0375(18) -0.0050(14) -0.0014(14) -0.0053(14)
C79 0.0348(18) 0.039(2) 0.043(2) -0.0014(15) -0.0080(15) -0.0038(15)
C80 0.043(2) 0.039(2) 0.045(2) -0.0027(15) -0.0098(16) -0.0039(16)
C81 0.061(3) 0.090(4) 0.075(3) -0.019(3) -0.005(2) -0.017(3)
C82 0.072(3) 0.082(4) 0.072(3) -0.006(3) 0.007(3) 0.002(3)
C83 0.068(3) 0.069(3) 0.062(3) -0.004(2) -0.002(2) -0.001(2)
C84 0.056(3) 0.086(4) 0.064(3) -0.015(2) 0.005(2) -0.004(2)
C89 0.085(4) 0.067(4) 0.124(5) -0.011(3) -0.013(3) -0.017(3)
C90 0.123(6) 0.130(7) 0.141(7) -0.022(5) -0.039(5) -0.009(5)
C91 0.067(3) 0.097(4) 0.128(5) 0.029(4) -0.024(3) -0.030(3)
C92 0.067(4) 0.248(10) 0.079(4) -0.059(5) -0.001(3) -0.009(5)
O31 0.0758(19) 0.0537(17) 0.0488(16) -0.0180(13) -0.0043(14) 0.0076(14)
O71 0.350(8) 0.068(3) 0.055(2) 0.0239(19) 0.007(3) -0.016(4)
O85 0.0622(18) 0.071(2) 0.068(2) -0.0158(16) -0.0041(15) -0.0021(16)
O86 0.071(2) 0.080(2) 0.067(2) 0.0084(16) 0.0069(16) 0.0084(17)
O87 0.092(2) 0.063(2) 0.074(2) -0.0023(16) -0.0057(18) 0.0047(19)
O88 0.123(4) 0.104(4) 0.163(5) 0.026(3) -0.014(3) -0.031(3)

loop_
_atom_type_symbol
_atom_type_description
_atom_type_scat_dispersion_real
_atom_type_scat_dispersion_imag
_atom_type_scat_source
C C 0.0033 0.0016 'International Tables Vol C Tables 4.2.6.8 and 6.1.1.4'
H H 0.0000 0.0000 'International Tables Vol C Tables 4.2.6.8 and 6.1.1.4'
O O 0.0106 0.0060 'International Tables Vol C Tables 4.2.6.8 and 6.1.1.4'

loop_
_diffrn_radiation_wavelength
0.71073

loop_
_geom_angle_atom_site_label_1
_geom_angle_atom_site_label_2
_geom_angle_atom_site_label_3
_geom_angle
C2 C1 C6 120.6(4)
C1 C2 C3 121.3(4)
C4 C3 C2 120.4(4)
C3 C4 C15 121.4(4)
C3 C4 C5 119.5(3)
C15 C4 C5 119.0(3)
C10 C5 C6 119.2(3)
C10 C5 C4 122.3(3)
C6 C5 C4 118.4(3)
C7 C6 C1 122.1(4)
C7 C6 C5 118.5(3)
C1 C6 C5 119.4(4)
C8 C7 C6 122.7(3)
C7 C8 C14 122.5(3)
C7 C8 C9 118.4(4)
C14 C8 C9 119.1(4)
C10 C9 C8 119.1(3)
C10 C9 C11 123.0(3)
C8 C9 C11 117.8(3)
C9 C10 C5 121.9(3)
C12 C11 C9 120.3(3)
C12 C11 C80 120.1(3)
C9 C11 C80 119.5(3)
C11 C12 C13 121.0(4)
C14 C13 C12 121.2(4)
C13 C14 C8 120.5(4)
C16 C15 C4 175.5(4)
C15 C16 C17 178.3(4)
C18 C17 C23 119.1(3)
C18 C17 C16 120.4(3)
C23 C17 C16 120.5(3)
C19 C18 C17 120.8(3)
C18 C19 C21 118.8(3)
C18 C19 C20 121.3(3)
C21 C19 C20 119.8(3)
C22 C21 C19 121.7(3)
C23 C22 C21 118.5(3)
C23 C22 C24 121.8(3)
C21 C22 C24 119.7(3)
C22 C23 C17 121.0(3)
C29 C24 C25 118.3(3)
C29 C24 C22 119.9(3)
C25 C24 C22 121.7(3)
C26 C25 C24 121.8(3)
C25 C26 C27 117.9(3)
C25 C26 C32 121.6(3)
C27 C26 C32 120.5(3)
C28 C27 C26 121.4(3)
C27 C28 C29 119.4(3)
C27 C28 C30 121.6(3)
C29 C28 C30 119.0(3)
C28 C29 C24 121.2(3)
O31 C30 C28 113.5(3)
C37 C32 C33 117.7(3)
C37 C32 C26 121.5(3)
C33 C32 C26 120.7(3)
C34 C33 C32 122.3(3)
C35 C34 C33 118.6(3)
C35 C34 C38 120.9(3)
C33 C34 C38 120.5(3)
C34 C35 C36 120.7(3)
C37 C36 C35 119.5(3)
C37 C36 C39 120.7(3)
C35 C36 C39 119.7(3)
C32 C37 C36 121.2(3)
C40 C39 C36 175.5(4)
C39 C40 C41 175.1(4)
C42 C41 C46 120.4(3)
C42 C41 C40 121.2(3)
C46 C41 C40 118.4(3)
C41 C42 C43 120.6(4)
C44 C43 C42 120.6(4)
C43 C44 C45 121.7(3)
C50 C45 C44 123.1(3)
C50 C45 C46 118.3(3)
C44 C45 C46 118.6(3)
C47 C46 C45 119.2(3)
C47 C46 C41 122.7(3)
C45 C46 C41 118.1(3)
C46 C47 C48 122.0(3)
C47 C48 C49 119.4(3)
C47 C48 C54 122.3(3)
C49 C48 C54 118.3(3)
C50 C49 C51 122.7(3)
C50 C49 C48 118.4(3)
C51 C49 C48 118.9(4)
C49 C50 C45 122.6(3)
C52 C51 C49 121.0(4)
C51 C52 C53 121.3(4)
C54 C53 C52 120.1(4)
C53 C54 C48 120.4(3)
C53 C54 C55 119.2(3)
C48 C54 C55 120.3(3)
C56 C55 C54 177.5(4)
C55 C56 C57 176.9(4)
C58 C57 C62 119.5(3)
C58 C57 C56 119.8(3)
C62 C57 C56 120.6(3)
C59 C58 C57 121.4(3)
C58 C59 C60 118.0(3)
C58 C59 C63 121.6(3)
C60 C59 C63 120.4(3)
C61 C60 C59 122.2(3)
C60 C61 C62 118.2(3)
C60 C61 C64 120.5(3)
C62 C61 C64 121.3(3)
C57 C62 C61 120.6(3)
C69 C64 C65 117.7(3)
C69 C64 C61 120.6(3)
C65 C64 C61 121.7(3)
C66 C65 C64 122.0(3)
C65 C66 C67 117.7(3)
C65 C66 C72 121.5(3)
C67 C66 C72 120.8(3)
C68 C67 C66 121.6(3)
C69 C68 C67 119.1(3)
C69 C68 C70 120.1(3)
C67 C68 C70 120.7(3)
C68 C69 C64 121.9(3)
O71 C70 C68 113.1(4)
C78 C72 C73 117.7(3)
C78 C72 C66 121.8(3)
C73 C72 C66 120.4(3)
C74 C73 C72 122.2(3)
C76 C74 C73 118.6(3)
C76 C74 C75 120.8(3)
C73 C74 C75 120.7(3)
C74 C76 C77 120.9(3)
C76 C77 C78 119.6(3)
C76 C77 C79 119.4(3)
C78 C77 C79 121.0(3)
C72 C78 C77 121.0(3)
C80 C79 C77 175.3(4)
C79 C80 C11 176.6(4)
O85 C81 C82 110.6(4)
O86 C82 C81 112.0(4)
O86 C83 C84 111.5(4)
O85 C84 C83 111.0(4)
O87 C89 C90 120.6(6)
C89 C90 O88 109.3(7)
O88 C91 C92 118.3(6)
O87 C92 C91 113.5(5)
C81 O85 C84 109.0(3)
C83 O86 C82 108.4(3)
C89 O87 C92 110.8(5)
C90 O88 C91 109.1(5)
C2 C1 H1 119.3
C6 C1 H1 120.1
C1 C2 H2 118.7
C3 C2 H2 120.0
C4 C3 H3 119.2
C2 C3 H3 120.4
C8 C7 H7 119.5
C6 C7 H7 117.8
C9 C10 H10 119.4
C5 C10 H10 118.7
C11 C12 H12 119.2
C13 C12 H12 119.9
C14 C13 H13 118.8
C12 C13 H13 119.9
C13 C14 H14 120.2
C8 C14 H14 119.4
C19 C18 H18 119.5
C17 C18 H18 119.7
C19 C20 H20A 109.1
C19 C20 H20B 109.7
H20A C20 H20B 109.4
C19 C20 H20C 109.6
H20A C20 H20C 109.5
H20B C20 H20C 109.5
C22 C21 H21 119.8
C19 C21 H21 118.5
C22 C23 H23 119.3
C17 C23 H23 119.7
C26 C25 H25 119.6
C24 C25 H25 118.7
C28 C27 H27 118.9
C26 C27 H27 119.6
C28 C29 H29 119.5
C24 C29 H29 119.3
O31 C30 H30A 107.2
C28 C30 H30A 109.1
O31 C30 H30B 108.8
C28 C30 H30B 108.8
H30A C30 H30B 109.5
C34 C33 H33 118.2
C32 C33 H33 119.4
C34 C35 H35 119.6
C36 C35 H35 119.7
C32 C37 H37 119.5
C36 C37 H37 119.4
C34 C38 H38A 109.6
C34 C38 H38B 109.7
H38A C38 H38B 109.5
C34 C38 H38C 109.1
H38A C38 H38C 109.5
H38B C38 H38C 109.5
C41 C42 H42 119.1
C43 C42 H42 120.3
C44 C43 H43 119.6
C42 C43 H43 119.8
C43 C44 H44 118.7
C45 C44 H44 119.6
C46 C47 H47 118.2
C48 C47 H47 119.8
C49 C50 H50 118.0
C45 C50 H50 119.4
C52 C51 H51 119.8
C49 C51 H51 119.2
C51 C52 H52 118.3
C53 C52 H52 120.3
C54 C53 H53 119.7
C52 C53 H53 120.3
C59 C58 H58 119.6
C57 C58 H58 119.0
C61 C60 H60 119.7
C59 C60 H60 118.0
C57 C62 H62 119.5
C61 C62 H62 119.9
C59 C63 H63A 109.4
C59 C63 H63B 109.9
H63A C63 H63B 109.5
C59 C63 H63C 109.0
H63A C63 H63C 109.5
H63B C63 H63C 109.5
C66 C65 H65 119.4
C64 C65 H65 118.5
C68 C67 H67 119.2
C66 C67 H67 119.2
C68 C69 H69 118.8
C64 C69 H69 119.3
O71 C70 H70A 108.1
C68 C70 H70A 109.0
O71 C70 H70B 108.2
C68 C70 H70B 108.9
H70A C70 H70B 109.5
C74 C73 H73 118.4
C72 C73 H73 119.4
C74 C75 H75A 109.0
C74 C75 H75B 110.1
H75A C75 H75B 109.5
C74 C75 H75C 109.2
H75A C75 H75C 109.5
H75B C75 H75C 109.5
C74 C76 H76 119.4
C77 C76 H76 119.7
C72 C78 H78 119.3
C77 C78 H78 119.7
O85 C81 H81A 108.8
C82 C81 H81A 109.7
O85 C81 H81B 109.6
C82 C81 H81B 108.7
H81A C81 H81B 109.5
O86 C82 H82A 109.3
C81 C82 H82A 109.1
O86 C82 H82B 109.1
C81 C82 H82B 107.7
H82A C82 H82B 109.5
O86 C83 H83A 109.1
C84 C83 H83A 108.7
O86 C83 H83B 108.2
C84 C83 H83B 109.9
H83A C83 H83B 109.5
O85 C84 H84A 108.9
C83 C84 H84A 108.6
O85 C84 H84B 109.0
C83 C84 H84B 109.9
H84A C84 H84B 109.5
O87 C89 H89A 108.7
C90 C89 H89A 107.0
O87 C89 H89B 108.0
C90 C89 H89B 102.6
H89A C89 H89B 109.5
C89 C90 H90A 112.1
O88 C90 H90A 108.9
C89 C90 H90B 107.9
O88 C90 H90B 109.1
H90A C90 H90B 109.5
O88 C91 H91A 108.5
C92 C91 H91A 104.6
O88 C91 H91B 109.5
C92 C91 H91B 106.2
H91A C91 H91B 109.5
O87 C92 H92A 109.6
C91 C92 H92A 107.5
O87 C92 H92B 108.7
C91 C92 H92B 108.1
H92A C92 H92B 109.5
C30 O31 H31 105.5
C70 O71 H71 109.7

loop_
_geom_bond_atom_site_label_1
_geom_bond_atom_site_label_2
_geom_bond_distance
C1 C2 1.349(6)
C1 C6 1.414(5)
C2 C3 1.417(6)
C3 C4 1.373(5)
C4 C15 1.430(5)
C4 C5 1.444(5)
C5 C10 1.399(5)
C5 C6 1.428(5)
C6 C7 1.395(6)
C7 C8 1.394(5)
C8 C14 1.428(6)
C8 C9 1.437(5)
C9 C10 1.393(5)
C9 C11 1.437(5)
C11 C12 1.360(5)
C11 C80 1.444(5)
C12 C13 1.406(6)
C13 C14 1.344(6)
C15 C16 1.200(5)
C16 C17 1.436(5)
C17 C18 1.399(5)
C17 C23 1.403(4)
C18 C19 1.378(5)
C19 C21 1.400(5)
C19 C20 1.505(5)
C21 C22 1.392(5)
C22 C23 1.382(5)
C22 C24 1.490(4)
C24 C29 1.396(4)
C24 C25 1.399(4)
C25 C26 1.399(4)
C26 C27 1.403(4)
C26 C32 1.484(4)
C27 C28 1.385(5)
C28 C29 1.390(4)
C28 C30 1.514(4)
C30 O31 1.413(4)
C32 C37 1.392(4)
C32 C33 1.398(4)
C33 C34 1.390(4)
C34 C35 1.385(5)
C34 C38 1.503(4)
C35 C36 1.398(4)
C36 C37 1.392(4)
C36 C39 1.435(5)
C39 C40 1.198(5)
C40 C41 1.444(5)
C41 C42 1.366(5)
C41 C46 1.443(5)
C42 C43 1.420(5)
C43 C44 1.347(5)
C44 C45 1.421(5)
C45 C50 1.397(5)
C45 C46 1.441(5)
C46 C47 1.391(5)
C47 C48 1.393(5)
C48 C49 1.433(5)
C48 C54 1.437(5)
C49 C50 1.396(5)
C49 C51 1.423(5)
C51 C52 1.355(6)
C52 C53 1.406(6)
C53 C54 1.382(5)
C54 C55 1.446(5)
C55 C56 1.196(5)
C56 C57 1.440(5)
C57 C58 1.390(5)
C57 C62 1.394(5)
C58 C59 1.383(5)
C59 C60 1.396(5)
C59 C63 1.507(5)
C60 C61 1.394(4)
C61 C62 1.396(5)
C61 C64 1.486(5)
C64 C69 1.396(5)
C64 C65 1.399(4)
C65 C66 1.398(4)
C66 C67 1.399(5)
C66 C72 1.481(4)
C67 C68 1.389(5)
C68 C69 1.376(5)
C68 C70 1.512(5)
C70 O71 1.372(6)
C72 C78 1.391(4)
C72 C73 1.407(5)
C73 C74 1.387(5)
C74 C76 1.385(5)
C74 C75 1.510(5)
C76 C77 1.393(5)
C77 C78 1.395(4)
C77 C79 1.438(5)
C79 C80 1.194(5)
C81 O85 1.428(5)
C81 C82 1.501(6)
C82 O86 1.425(6)
C83 O86 1.420(5)
C83 C84 1.488(6)
C84 O85 1.429(6)
C89 O87 1.377(6)
C89 C90 1.382(8)
C90 O88 1.415(8)
C91 O88 1.431(7)
C91 C92 1.441(8)
C92 O87 1.410(7)
C1 H1 0.9602
C2 H2 0.9599
C3 H3 0.9601
C7 H7 0.9600
C10 H10 0.9599
C12 H12 0.9600
C13 H13 0.9600
C14 H14 0.9600
C18 H18 0.9599
C20 H20A 0.9601
C20 H20B 0.9601
C20 H20C 0.9598
C21 H21 0.9600
C23 H23 0.9601
C25 H25 0.9600
C27 H27 0.9600
C29 H29 0.9599
C30 H30A 0.9599
C30 H30B 0.9600
C33 H33 0.9600
C35 H35 0.9602
C37 H37 0.9602
C38 H38A 0.9602
C38 H38B 0.9600
C38 H38C 0.9599
C42 H42 0.9601
C43 H43 0.9601
C44 H44 0.9600
C47 H47 0.9600
C50 H50 0.9601
C51 H51 0.9599
C52 H52 0.9601
C53 H53 0.9601
C58 H58 0.9600
C60 H60 0.9600
C62 H62 0.9600
C63 H63A 0.9599
C63 H63B 0.9599
C63 H63C 0.9602
C65 H65 0.9600
C67 H67 0.9600
C69 H69 0.9599
C70 H70A 0.9600
C70 H70B 0.9599
C73 H73 0.9600
C75 H75A 0.9601
C75 H75B 0.9600
C75 H75C 0.9600
C76 H76 0.9601
C78 H78 0.9600
C81 H81A 0.9599
C81 H81B 0.9601
C82 H82A 0.9600
C82 H82B 0.9599
C83 H83A 0.9600
C83 H83B 0.9602
C84 H84A 0.9600
C84 H84B 0.9600
C89 H89A 0.9599
C89 H89B 0.9598
C90 H90A 0.9600
C90 H90B 0.9600
C91 H91A 0.9599
C91 H91B 0.9600
C92 H92A 0.9600
C92 H92B 0.9599
O31 H31 1.0640
O71 H71 1.1173

loop_
_geom_torsion_atom_site_label_1
_geom_torsion_atom_site_label_2
_geom_torsion_atom_site_label_3
_geom_torsion_atom_site_label_4
_geom_torsion
C6 C1 C2 C3 0.1(6)
C1 C2 C3 C4 -1.5(6)
C2 C3 C4 C15 175.9(4)
C2 C3 C4 C5 -1.3(6)
C3 C4 C5 C10 -177.1(3)
C15 C4 C5 C10 5.6(5)
C3 C4 C5 C6 5.2(5)
C15 C4 C5 C6 -172.1(3)
C2 C1 C6 C7 -177.2(4)
C2 C1 C6 C5 3.9(6)
C10 C5 C6 C7 -3.2(5)
C4 C5 C6 C7 174.6(3)
C10 C5 C6 C1 175.8(3)
C4 C5 C6 C1 -6.5(5)
C1 C6 C7 C8 -180.0(4)
C5 C6 C7 C8 -1.1(6)
C6 C7 C8 C14 -176.4(4)
C6 C7 C8 C9 4.2(6)
C7 C8 C9 C10 -3.2(5)
C14 C8 C9 C10 177.4(3)
C7 C8 C9 C11 178.9(3)
C14 C8 C9 C11 -0.5(5)
C8 C9 C10 C5 -1.0(5)
C11 C9 C10 C5 176.8(3)
C6 C5 C10 C9 4.2(5)
C4 C5 C10 C9 -173.4(3)
C10 C9 C11 C12 -176.1(4)
C8 C9 C11 C12 1.7(5)
C10 C9 C11 C80 4.6(5)
C8 C9 C11 C80 -177.5(3)
C9 C11 C12 C13 -1.6(6)
C80 C11 C12 C13 177.7(4)
C11 C12 C13 C14 0.2(7)
C12 C13 C14 C8 1.1(7)
C7 C8 C14 C13 179.7(4)
C9 C8 C14 C13 -0.9(6)
C3 C4 C15 C16 -125(5)
C5 C4 C15 C16 53(5)
C4 C15 C16 C17 17E1(10)
C15 C16 C17 C18 -13(13)
C15 C16 C17 C23 17E1(10)
C23 C17 C18 C19 -0.5(5)
C16 C17 C18 C19 -179.5(3)
C17 C18 C19 C21 0.5(6)
C17 C18 C19 C20 177.7(4)
C18 C19 C21 C22 0.1(6)
C20 C19 C21 C22 -177.2(4)
C19 C21 C22 C23 -0.7(5)
C19 C21 C22 C24 178.2(3)
C21 C22 C23 C17 0.7(5)
C24 C22 C23 C17 -178.2(3)
C18 C17 C23 C22 -0.1(5)
C16 C17 C23 C22 178.9(3)
C23 C22 C24 C29 149.8(3)
C21 C22 C24 C29 -29.1(5)
C23 C22 C24 C25 -30.1(5)
C21 C22 C24 C25 151.1(3)
C29 C24 C25 C26 0.2(5)
C22 C24 C25 C26 -179.9(3)
C24 C25 C26 C27 0.4(5)
C24 C25 C26 C32 -177.6(3)
C25 C26 C27 C28 -0.5(5)
C32 C26 C27 C28 177.5(3)
C26 C27 C28 C29 0.0(5)
C26 C27 C28 C30 179.7(3)
C27 C28 C29 C24 0.6(5)
C30 C28 C29 C24 -179.0(3)
C25 C24 C29 C28 -0.7(5)
C22 C24 C29 C28 179.4(3)
C27 C28 C30 O31 121.7(4)
C29 C28 C30 O31 -58.7(4)
C25 C26 C32 C37 29.6(5)
C27 C26 C32 C37 -148.3(3)
C25 C26 C32 C33 -152.4(3)
C27 C26 C32 C33 29.7(5)
C37 C32 C33 C34 2.1(5)
C26 C32 C33 C34 -175.9(3)
C32 C33 C34 C35 -0.9(5)
C32 C33 C34 C38 178.2(3)
C33 C34 C35 C36 -0.4(5)
C38 C34 C35 C36 -179.5(3)
C34 C35 C36 C37 0.5(5)
C34 C35 C36 C39 177.9(3)
C33 C32 C37 C36 -2.0(5)
C26 C32 C37 C36 176.0(3)
C35 C36 C37 C32 0.7(5)
C39 C36 C37 C32 -176.7(3)
C37 C36 C39 C40 134(5)
C35 C36 C39 C40 -43(5)
C36 C39 C40 C41 -24(8)
C39 C40 C41 C42 -102(4)
C39 C40 C41 C46 75(4)
C46 C41 C42 C43 -2.0(6)
C40 C41 C42 C43 175.9(3)
C41 C42 C43 C44 0.1(6)
C42 C43 C44 C45 1.4(6)
C43 C44 C45 C50 -179.5(4)
C43 C44 C45 C46 -0.9(6)
C50 C45 C46 C47 -2.4(5)
C44 C45 C46 C47 179.0(3)
C50 C45 C46 C41 177.7(3)
C44 C45 C46 C41 -0.9(5)
C42 C41 C46 C47 -177.6(3)
C40 C41 C46 C47 4.5(5)
C42 C41 C46 C45 2.4(5)
C40 C41 C46 C45 -175.6(3)
C45 C46 C47 C48 0.3(5)
C41 C46 C47 C48 -179.8(3)
C46 C47 C48 C49 2.3(5)
C46 C47 C48 C54 -178.5(3)
C47 C48 C49 C50 -2.8(5)
C54 C48 C49 C50 178.0(3)
C47 C48 C49 C51 176.2(3)
C54 C48 C49 C51 -3.0(5)
C51 C49 C50 C45 -178.3(4)
C48 C49 C50 C45 0.7(6)
C44 C45 C50 C49 -179.6(3)
C46 C45 C50 C49 1.9(5)
C50 C49 C51 C52 179.8(4)
C48 C49 C51 C52 0.8(6)
C49 C51 C52 C53 1.4(7)
C51 C52 C53 C54 -1.4(7)
C52 C53 C54 C48 -1.0(6)
C52 C53 C54 C55 177.7(4)
C47 C48 C54 C53 -176.1(3)
C49 C48 C54 C53 3.1(5)
C47 C48 C54 C55 5.2(5)
C49 C48 C54 C55 -175.5(3)
C53 C54 C55 C56 -95(9)
C48 C54 C55 C56 84(9)
C54 C55 C56 C57 105(11)
C55 C56 C57 C58 18(8)
C55 C56 C57 C62 -160(7)
C62 C57 C58 C59 -0.7(5)
C56 C57 C58 C59 -179.6(3)
C57 C58 C59 C60 -0.5(5)
C57 C58 C59 C63 178.6(3)
C58 C59 C60 C61 0.8(5)
C63 C59 C60 C61 -178.2(3)
C59 C60 C61 C62 -0.1(5)
C59 C60 C61 C64 178.9(3)
C58 C57 C62 C61 1.5(5)
C56 C57 C62 C61 -179.6(3)
C60 C61 C62 C57 -1.1(5)
C64 C61 C62 C57 179.9(3)
C60 C61 C64 C69 -31.7(5)
C62 C61 C64 C69 147.3(3)
C60 C61 C64 C65 149.0(3)
C62 C61 C64 C65 -32.0(5)
C69 C64 C65 C66 -1.3(5)
C61 C64 C65 C66 178.0(3)
C64 C65 C66 C67 0.9(5)
C64 C65 C66 C72 -176.8(3)
C65 C66 C67 C68 -0.3(5)
C72 C66 C67 C68 177.4(3)
C66 C67 C68 C69 0.1(5)
C66 C67 C68 C70 -176.6(4)
C67 C68 C69 C64 -0.5(5)
C70 C68 C69 C64 176.2(4)
C65 C64 C69 C68 1.1(5)
C61 C64 C69 C68 -178.2(3)
C69 C68 C70 O71 -72.5(5)
C67 C68 C70 O71 104.2(5)
C65 C66 C72 C78 30.9(4)
C67 C66 C72 C78 -146.8(3)
C65 C66 C72 C73 -151.7(3)
C67 C66 C72 C73 30.6(5)
C78 C72 C73 C74 1.7(5)
C66 C72 C73 C74 -175.8(3)
C72 C73 C74 C76 -1.1(5)
C72 C73 C74 C75 178.5(3)
C73 C74 C76 C77 0.5(5)
C75 C74 C76 C77 -179.1(3)
C74 C76 C77 C78 -0.5(5)
C74 C76 C77 C79 177.2(3)
C73 C72 C78 C77 -1.7(5)
C66 C72 C78 C77 175.8(3)
C76 C77 C78 C72 1.1(5)
C79 C77 C78 C72 -176.5(3)
C76 C77 C79 C80 -58(5)
C78 C77 C79 C80 120(5)
C77 C79 C80 C11 -79(9)
C12 C11 C80 C79 -35(7)
C9 C11 C80 C79 144(7)
O85 C81 C82 O86 -57.8(5)
O86 C83 C84 O85 59.4(5)
O87 C89 C90 O88 -57.8(9)
O88 C91 C92 O87 41.1(9)
C82 C81 O85 C84 56.5(5)
C83 C84 O85 C81 -57.7(5)
C84 C83 O86 C82 -57.4(5)
C81 C82 O86 C83 56.9(5)
C90 C89 O87 C92 49.4(8)
C91 C92 O87 C89 -37.3(8)
C89 C90 O88 C91 51.7(8)
C92 C91 O88 C90 -48.0(8)
